data_8106660
loop_
_publ_author_name
'Yu-Fang, Wang'
'Tai, Jun-Hui'

_publ_section_title
;
 Crystal structure of
 catena-poly[(\m2-3-(1H-pyrazol-4-yl)-5-(pyridin-4-yl)-1,2,4-triazole-\k
 N:N&#x2032;)-bis(benzoato-\kO)zinc(II)], C24H18N6O4Zn
;
_journal_issue 5
_journal_name_full 'Zeitschrift f\"ur Kristallographie - New Crystal Structures'
_journal_page_first 733
_journal_page_last 735
_journal_paper_doi 10.1515/ncrs-2016-0409
_journal_volume 232
_journal_year 2017
_chemical_formula_moiety 'C24 H18 N6 O4 Zn'
_chemical_formula_sum 'C24 H17 N6 O4 Zn'
_chemical_formula_weight 518.80
_space_group_crystal_system monoclinic
_space_group_IT_number 13
_space_group_name_Hall '-P 2yc'
_space_group_name_H-M_alt 'P 1 2/c 1'
_atom_sites_solution_hydrogens mixed
_atom_sites_solution_primary dual
_cell_angle_alpha 90
_cell_angle_beta 96.500(6)
_cell_angle_gamma 90
_cell_formula_units_Z 4
_cell_length_a 13.7579(8)
_cell_length_b 8.5684(6)
_cell_length_c 19.7973(10)
_cell_measurement_reflns_used 4890
_cell_measurement_temperature 288.04(15)
_cell_measurement_theta_max 26.7750
_cell_measurement_theta_min 3.7960
_cell_volume 2318.8(2)
_computing_cell_refinement 'CrysAlisPro 1.171.38.41r (Rigaku OD, 2015)'
_computing_data_collection 'CrysAlisPro 1.171.38.41r (Rigaku OD, 2015)'
_computing_data_reduction 'CrysAlisPro 1.171.38.41r (Rigaku OD, 2015)'
_computing_molecular_graphics 'Olex2 (Dolomanov et al., 2009)'
_computing_publication_material 'Olex2 (Dolomanov et al., 2009)'
_computing_structure_refinement 'ShelXL (Sheldrick, 2015)'
_computing_structure_solution 'ShelXT (Sheldrick, 2015)'
_diffrn_ambient_environment air
_diffrn_ambient_temperature 288.04(15)
_diffrn_detector 'CCD plate'
_diffrn_detector_area_resol_mean 8.0584
_diffrn_detector_type EosS2
_diffrn_measured_fraction_theta_full 0.991
_diffrn_measured_fraction_theta_max 0.968
_diffrn_measurement_details
;
List of Runs (angles in degrees, time in seconds):

  # Type    Start    End  Width  t~exp~   \w     \q     \k     \f   Frames
--------------------------------------------------------------------------
  1  \w    -80.00   4.00   1.00   14.13    --  -12.53 -57.00-150.00   84
  2  \w    -20.00   5.00   1.00   14.13    --  -12.53 -99.00-180.00   25
  3  \w    -47.00  14.00   1.00   14.13    --   13.55 -77.00 -60.00   61
  4  \w     36.00  82.00   1.00   14.13    --   13.55 178.00-120.00   46
  5  \w     -1.00  25.00   1.00   14.13    --   13.55  57.00 150.00   26
  6  \w     34.00  78.00   1.00   14.13    --   13.55-178.00 150.00   44
;
_diffrn_measurement_device 'four-circle diffractometer'
_diffrn_measurement_device_type 'SuperNova, Single source at offset, EosS2'
_diffrn_measurement_method '\w scans'
_diffrn_orient_matrix_type 'CrysAlisPro convention (1999,Acta A55,543-557)'
_diffrn_orient_matrix_UB_11 0.0277579000
_diffrn_orient_matrix_UB_12 0.0465875000
_diffrn_orient_matrix_UB_13 0.0247712000
_diffrn_orient_matrix_UB_21 0.0349148000
_diffrn_orient_matrix_UB_22 -0.0607491000
_diffrn_orient_matrix_UB_23 0.0058326000
_diffrn_orient_matrix_UB_31 0.0265730000
_diffrn_orient_matrix_UB_32 0.0313474000
_diffrn_orient_matrix_UB_33 -0.0255527000
_diffrn_radiation_monochromator mirror
_diffrn_radiation_probe x-ray
_diffrn_radiation_type MoK\a
_diffrn_radiation_wavelength 0.71073
_diffrn_reflns_av_R_equivalents 0.0358
_diffrn_reflns_av_unetI/netI 0.0549
_diffrn_reflns_Laue_measured_fraction_full 0.991
_diffrn_reflns_Laue_measured_fraction_max 0.968
_diffrn_reflns_limit_h_max 16
_diffrn_reflns_limit_h_min -15
_diffrn_reflns_limit_k_max 10
_diffrn_reflns_limit_k_min -10
_diffrn_reflns_limit_l_max 24
_diffrn_reflns_limit_l_min -24
_diffrn_reflns_number 12462
_diffrn_reflns_point_group_measured_fraction_full 0.991
_diffrn_reflns_point_group_measured_fraction_max 0.968
_diffrn_reflns_theta_full 25.242
_diffrn_reflns_theta_max 25.995
_diffrn_reflns_theta_min 3.386
_diffrn_source 'micro-focus sealed X-ray tube'
_diffrn_source_type 'SuperNova (Mo) X-ray Source'
_exptl_absorpt_coefficient_mu 1.103
_exptl_absorpt_correction_T_max 1.00000
_exptl_absorpt_correction_T_min 0.58854
_exptl_absorpt_correction_type multi-scan
_exptl_absorpt_process_details
;
CrysAlisPro 1.171.38.41r (Rigaku Oxford Diffraction, 2015)
Empirical absorption correction using spherical harmonics,
 implemented in SCALE3 ABSPACK scaling algorithm.
;
_exptl_crystal_colour 'clear light colourless'
_exptl_crystal_colour_lustre clear
_exptl_crystal_colour_modifier light
_exptl_crystal_colour_primary colourless
_exptl_crystal_density_diffrn 1.486
_exptl_crystal_description block
_exptl_crystal_F_000 1060
_exptl_crystal_size_max 0.21
_exptl_crystal_size_mid 0.2
_exptl_crystal_size_min 0.18
_refine_diff_density_max 0.793
_refine_diff_density_min -0.492
_refine_diff_density_rms 0.064
_refine_ls_extinction_coef .
_refine_ls_extinction_method none
_refine_ls_goodness_of_fit_ref 1.056
_refine_ls_hydrogen_treatment mixed
_refine_ls_matrix_type full
_refine_ls_number_parameters 320
_refine_ls_number_reflns 4407
_refine_ls_number_restraints 0
_refine_ls_restrained_S_all 1.056
_refine_ls_R_factor_all 0.0789
_refine_ls_R_factor_gt 0.0521
_refine_ls_shift/su_max 0.001
_refine_ls_shift/su_mean 0.000
_refine_ls_structure_factor_coef Fsqd
_refine_ls_weighting_details 'w=1/[\s^2^(Fo^2^)+(0.0560P)^2^+0.9620P] where P=(Fo^2^+2Fc^2^)/3'
_refine_ls_weighting_scheme calc
_refine_ls_wR_factor_gt 0.1191
_refine_ls_wR_factor_ref 0.1297
_reflns_Friedel_coverage 0.000
_reflns_Friedel_fraction_full .
_reflns_Friedel_fraction_max .
_reflns_number_gt 3181
_reflns_number_total 4407
_reflns_threshold_expression 'I > 2\s(I)'
_cod_data_source_file suppl_ncrs-2016-0409_suppl.cif
_cod_data_source_block w060
_cod_database_code 8106660
_shelx_space_group_comment
;
The symmetry employed for this shelxl refinement is uniquely defined
by the following loop, which should always be used as a source of
symmetry information in preference to the above space-group names.
They are only intended as comments.
;
_reflns_odcompleteness_completeness 99.58
_reflns_odcompleteness_iscentric 1
_reflns_odcompleteness_theta 24.66
_olex2_refinement_description
;
1. Fixed Uiso
 At 1.2 times of:
  All C(H) groups, All N(H) groups
2.a Aromatic/amide H refined with riding coordinates:
 N2(H2), C1(H1), C3(H3), C7(H7), C8(H8), C9(H9), C10(H10), C13(H13), C14(H14),
 C15(H15), C16(H16), C17(H17), C20(H20), C21(H21), C22(H22), C23(H23), C24(H24)
;
_shelx_shelxl_version_number 2014/7
_olex2_date_sample_data_collection 2017-01-05
_olex2_submission_special_instructions 'No special instructions were received'
_oxdiff_exptl_absorpt_empirical_details
;
Empirical correction (ABSPACK) includes:
- Absorption correction using spherical harmonics
- Frame scaling
;
_oxdiff_exptl_absorpt_empirical_full_max 1.630
_oxdiff_exptl_absorpt_empirical_full_min 0.592

loop_
_space_group_symop_operation_xyz
'x, y, z'
'-x, y, -z+1/2'
'-x, -y, -z'
'x, -y, z-1/2'

loop_
_atom_site_label
_atom_site_type_symbol
_atom_site_fract_x
_atom_site_fract_y
_atom_site_fract_z
_atom_site_U_iso_or_equiv
_atom_site_adp_type
_atom_site_occupancy
_atom_site_site_symmetry_order
_atom_site_calc_flag
_atom_site_refinement_flags_posn
_atom_site_refinement_flags_adp
_atom_site_refinement_flags_occupancy
_atom_site_disorder_assembly
_atom_site_disorder_group
Zn1 Zn 0.29353(3) 0.81352(5) 0.54562(2) 0.04250(18) Uani 1 1 d . . . . .
O1 O 0.2647(2) 0.9212(3) 0.46001(11) 0.0570(8) Uani 1 1 d . . . . .
O2 O 0.4133(2) 0.9184(4) 0.42777(14) 0.0713(9) Uani 1 1 d . . . . .
O3 O 0.19285(19) 0.6837(3) 0.57744(14) 0.0561(7) Uani 1 1 d . . . . .
O4 O 0.2301(2) 0.5242(4) 0.49667(12) 0.0640(8) Uani 1 1 d . . . . .
N1 N 0.4245(2) 0.7065(4) 0.56499(14) 0.0401(7) Uani 1 1 d . . . . .
N2 N 0.4952(2) 0.7247(4) 0.52355(14) 0.0411(7) Uani 1 1 d . . . . .
H2 H 0.4898 0.7841 0.4883 0.049 Uiso 1 1 calc R . . . .
N3 N 0.6037(2) 0.3936(4) 0.70165(13) 0.0391(7) Uani 1 1 d . . . . .
N4 N 0.7125(2) 0.4162(4) 0.63046(14) 0.0383(7) Uani 1 1 d . . . . .
N5 N 0.7556(2) 0.3225(4) 0.68005(14) 0.0406(7) Uani 1 1 d . . . . .
N6 N 0.7072(2) -0.0048(4) 0.88695(13) 0.0391(7) Uani 1 1 d . . . . .
C1 C 0.4632(3) 0.6051(5) 0.61251(17) 0.0457(9) Uani 1 1 d . . . . .
H1 H 0.4310 0.5694 0.6484 0.055 Uiso 1 1 calc R . . . .
C2 C 0.5577(2) 0.5600(4) 0.60135(16) 0.0360(8) Uani 1 1 d . . . . .
C3 C 0.5741(3) 0.6400(4) 0.54364(16) 0.0399(9) Uani 1 1 d . . . . .
H3 H 0.6309 0.6358 0.5223 0.048 Uiso 1 1 calc R . . . .
C4 C 0.6229(2) 0.4572(4) 0.64315(15) 0.0342(8) Uani 1 1 d . . . . .
C5 C 0.6870(2) 0.3127(4) 0.72188(15) 0.0345(8) Uani 1 1 d . . . . .
C6 C 0.6980(2) 0.2127(4) 0.78195(16) 0.0345(8) Uani 1 1 d . . . . .
C7 C 0.7833(3) 0.1312(5) 0.80180(17) 0.0432(9) Uani 1 1 d . . . . .
H7 H 0.8389 0.1489 0.7802 0.052 Uiso 1 1 calc R . . . .
C8 C 0.7853(3) 0.0239(5) 0.85348(17) 0.0448(9) Uani 1 1 d . . . . .
H8 H 0.8429 -0.0311 0.8659 0.054 Uiso 1 1 calc R . . . .
C9 C 0.6268(3) 0.0794(5) 0.86986(17) 0.0440(9) Uani 1 1 d . . . . .
H9 H 0.5733 0.0638 0.8939 0.053 Uiso 1 1 calc R . . . .
C10 C 0.6189(3) 0.1871(5) 0.81899(17) 0.0427(9) Uani 1 1 d . . . . .
H10 H 0.5612 0.2433 0.8090 0.051 Uiso 1 1 calc R . . . .
C11 C 0.3279(3) 0.9606(5) 0.42129(17) 0.0456(10) Uani 1 1 d . . . . .
C12 C 0.2926(3) 1.0681(5) 0.36351(17) 0.0467(10) Uani 1 1 d . . . . .
C13 C 0.3576(3) 1.1100(5) 0.31745(17) 0.0545(11) Uani 1 1 d . . . . .
H13 H 0.4203 1.0681 0.3218 0.065 Uiso 1 1 calc R . . . .
C14 C 0.3296(5) 1.2126(6) 0.2659(2) 0.0718(15) Uani 1 1 d . . . . .
H14 H 0.3736 1.2406 0.2357 0.086 Uiso 1 1 calc R . . . .
C15 C 0.2384(5) 1.2734(6) 0.2587(3) 0.0851(18) Uani 1 1 d . . . . .
H15 H 0.2197 1.3420 0.2232 0.102 Uiso 1 1 calc R . . . .
C16 C 0.1732(5) 1.2340(7) 0.3039(3) 0.0882(17) Uani 1 1 d . . . . .
H16 H 0.1106 1.2768 0.2991 0.106 Uiso 1 1 calc R . . . .
C17 C 0.2010(4) 1.1292(6) 0.3571(2) 0.0656(12) Uani 1 1 d . . . . .
H17 H 0.1572 1.1020 0.3876 0.079 Uiso 1 1 calc R . . . .
C18 C 0.1815(3) 0.5569(5) 0.54376(17) 0.0436(9) Uani 1 1 d . . . . .
C19 C 0.1068(3) 0.4465(5) 0.56424(17) 0.0437(9) Uani 1 1 d . . . . .
C20 C 0.0850(4) 0.3140(6) 0.5289(2) 0.0732(14) Uani 1 1 d . . . . .
H20 H 0.1188 0.2874 0.4924 0.088 Uiso 1 1 calc R . . . .
C21 C 0.0085(4) 0.2143(6) 0.5484(4) 0.0947(19) Uani 1 1 d . . . . .
H21 H -0.0085 0.1234 0.5243 0.114 Uiso 1 1 calc R . . . .
C22 C -0.0382(4) 0.2548(8) 0.6025(4) 0.0885(17) Uani 1 1 d . . . . .
H22 H -0.0873 0.1905 0.6156 0.106 Uiso 1 1 calc R . . . .
C23 C -0.0155(4) 0.3828(8) 0.6368(3) 0.0839(16) Uani 1 1 d . . . . .
H23 H -0.0480 0.4077 0.6741 0.101 Uiso 1 1 calc R . . . .
C24 C 0.0553(3) 0.4797(6) 0.6184(2) 0.0607(12) Uani 1 1 d . . . . .
H24 H 0.0693 0.5710 0.6430 0.073 Uiso 1 1 calc R . . . .
H4 H 0.741(3) 0.439(4) 0.5961(18) 0.048(11) Uiso 1 1 d . . . . .

loop_
_atom_site_aniso_label
_atom_site_aniso_U_11
_atom_site_aniso_U_22
_atom_site_aniso_U_33
_atom_site_aniso_U_23
_atom_site_aniso_U_13
_atom_site_aniso_U_12
Zn1 0.0421(3) 0.0461(3) 0.0412(3) -0.00493(19) 0.01287(19) -0.0039(2)
O1 0.0678(18) 0.067(2) 0.0383(13) 0.0060(13) 0.0130(12) -0.0050(15)
O2 0.0560(19) 0.091(3) 0.0665(18) 0.0374(18) 0.0067(15) -0.0027(17)
O3 0.0563(17) 0.0521(19) 0.0632(17) -0.0076(15) 0.0209(14) -0.0143(14)
O4 0.0644(18) 0.087(2) 0.0445(15) 0.0055(15) 0.0256(13) 0.0101(16)
N1 0.0435(17) 0.042(2) 0.0369(15) 0.0018(14) 0.0123(13) -0.0017(14)
N2 0.0468(18) 0.042(2) 0.0355(15) 0.0045(14) 0.0097(14) 0.0002(15)
N3 0.0377(17) 0.0431(19) 0.0382(15) 0.0011(14) 0.0119(13) 0.0000(14)
N4 0.0402(17) 0.044(2) 0.0330(15) 0.0033(14) 0.0130(13) -0.0024(14)
N5 0.0404(17) 0.045(2) 0.0379(15) 0.0032(14) 0.0124(13) 0.0025(14)
N6 0.0414(17) 0.043(2) 0.0344(14) 0.0027(13) 0.0101(13) 0.0010(14)
C1 0.049(2) 0.048(3) 0.0412(19) 0.0007(19) 0.0107(17) -0.0039(19)
C2 0.0355(19) 0.035(2) 0.0377(17) -0.0073(16) 0.0040(15) -0.0015(16)
C3 0.036(2) 0.044(2) 0.0401(18) -0.0015(17) 0.0084(16) -0.0010(17)
C4 0.0364(19) 0.034(2) 0.0332(17) -0.0039(15) 0.0100(14) -0.0047(16)
C5 0.0361(19) 0.037(2) 0.0318(16) -0.0018(15) 0.0092(14) -0.0066(16)
C6 0.0344(19) 0.034(2) 0.0363(17) -0.0050(15) 0.0086(14) -0.0042(15)
C7 0.038(2) 0.052(3) 0.0420(19) 0.0027(18) 0.0136(16) -0.0043(18)
C8 0.036(2) 0.052(3) 0.0460(19) 0.0041(19) 0.0045(16) 0.0004(18)
C9 0.045(2) 0.050(3) 0.0410(19) 0.0003(18) 0.0198(16) 0.0033(19)
C10 0.043(2) 0.047(2) 0.0404(18) -0.0003(18) 0.0138(16) 0.0044(18)
C11 0.059(3) 0.043(2) 0.0359(19) -0.0015(17) 0.0083(18) -0.017(2)
C12 0.064(3) 0.040(2) 0.0346(18) -0.0055(17) -0.0024(18) -0.011(2)
C13 0.074(3) 0.050(3) 0.0389(19) -0.0003(19) 0.0019(19) -0.017(2)
C14 0.114(4) 0.061(4) 0.038(2) 0.006(2) -0.002(3) -0.025(3)
C15 0.140(6) 0.051(3) 0.055(3) 0.006(2) -0.027(3) -0.005(4)
C16 0.100(4) 0.067(4) 0.092(4) -0.009(3) -0.015(3) 0.025(3)
C17 0.084(3) 0.054(3) 0.058(3) -0.006(2) 0.005(2) 0.004(3)
C18 0.044(2) 0.049(3) 0.0385(19) 0.0033(19) 0.0093(17) 0.0014(19)
C19 0.042(2) 0.046(3) 0.0426(19) -0.0001(18) 0.0010(16) -0.0040(18)
C20 0.078(3) 0.064(4) 0.076(3) -0.011(3) 0.005(3) -0.005(3)
C21 0.089(4) 0.043(3) 0.144(5) -0.013(3) -0.024(4) -0.014(3)
C22 0.061(3) 0.076(4) 0.130(5) 0.016(4) 0.014(3) -0.009(3)
C23 0.061(3) 0.091(4) 0.105(4) 0.008(4) 0.030(3) -0.019(3)
C24 0.046(2) 0.076(3) 0.064(3) 0.001(2) 0.018(2) -0.011(2)

loop_
_atom_type_symbol
_atom_type_description
_atom_type_scat_dispersion_real
_atom_type_scat_dispersion_imag
_atom_type_scat_source
C C 0.0033 0.0016 'International Tables Vol C Tables 4.2.6.8 and 6.1.1.4'
H H 0.0000 0.0000 'International Tables Vol C Tables 4.2.6.8 and 6.1.1.4'
N N 0.0061 0.0033 'International Tables Vol C Tables 4.2.6.8 and 6.1.1.4'
O O 0.0106 0.0060 'International Tables Vol C Tables 4.2.6.8 and 6.1.1.4'
Zn Zn 0.2839 1.4301 'International Tables Vol C Tables 4.2.6.8 and 6.1.1.4'

loop_
_geom_angle_atom_site_label_1
_geom_angle_atom_site_label_2
_geom_angle_atom_site_label_3
_geom_angle
_geom_angle_site_symmetry_1
_geom_angle_site_symmetry_3
O1 Zn1 O3 118.45(12) . .
O1 Zn1 N1 118.29(11) . .
O1 Zn1 N6 101.12(12) . 2_666
O3 Zn1 N1 109.46(12) . .
O3 Zn1 N6 99.65(12) . 2_666
N1 Zn1 N6 106.93(11) . 2_666
C11 O1 Zn1 124.8(3) . .
C18 O3 Zn1 111.7(2) . .
N2 N1 Zn1 121.4(2) . .
C1 N1 Zn1 134.4(2) . .
C1 N1 N2 104.1(3) . .
N1 N2 H2 124.0 . .
C3 N2 N1 112.0(3) . .
C3 N2 H2 124.0 . .
C4 N3 C5 102.8(3) . .
N5 N4 H4 121(2) . .
C4 N4 N5 111.0(3) . .
C4 N4 H4 128(2) . .
C5 N5 N4 101.9(3) . .
C8 N6 Zn1 121.4(2) . 2_646
C9 N6 Zn1 120.7(2) . 2_646
C9 N6 C8 117.5(3) . .
N1 C1 H1 124.2 . .
N1 C1 C2 111.7(3) . .
C2 C1 H1 124.2 . .
C1 C2 C4 127.2(3) . .
C3 C2 C1 103.7(3) . .
C3 C2 C4 129.0(3) . .
N2 C3 C2 108.4(3) . .
N2 C3 H3 125.8 . .
C2 C3 H3 125.8 . .
N3 C4 C2 125.1(3) . .
N4 C4 N3 109.5(3) . .
N4 C4 C2 125.4(3) . .
N3 C5 C6 123.0(3) . .
N5 C5 N3 114.8(3) . .
N5 C5 C6 122.0(3) . .
C7 C6 C5 122.3(3) . .
C7 C6 C10 117.2(3) . .
C10 C6 C5 120.3(3) . .
C6 C7 H7 120.2 . .
C8 C7 C6 119.7(3) . .
C8 C7 H7 120.2 . .
N6 C8 C7 122.6(3) . .
N6 C8 H8 118.7 . .
C7 C8 H8 118.7 . .
N6 C9 H9 118.3 . .
N6 C9 C10 123.3(3) . .
C10 C9 H9 118.3 . .
C6 C10 H10 120.2 . .
C9 C10 C6 119.6(3) . .
C9 C10 H10 120.2 . .
O1 C11 C12 116.0(4) . .
O2 C11 O1 125.1(4) . .
O2 C11 C12 118.9(3) . .
C13 C12 C11 118.6(4) . .
C17 C12 C11 121.6(4) . .
C17 C12 C13 119.7(4) . .
C12 C13 H13 119.8 . .
C14 C13 C12 120.4(5) . .
C14 C13 H13 119.8 . .
C13 C14 H14 119.8 . .
C15 C14 C13 120.4(5) . .
C15 C14 H14 119.8 . .
C14 C15 H15 119.9 . .
C14 C15 C16 120.1(5) . .
C16 C15 H15 119.9 . .
C15 C16 H16 120.0 . .
C15 C16 C17 120.0(5) . .
C17 C16 H16 120.0 . .
C12 C17 C16 119.3(5) . .
C12 C17 H17 120.3 . .
C16 C17 H17 120.3 . .
O3 C18 C19 116.6(3) . .
O4 C18 O3 122.8(4) . .
O4 C18 C19 120.7(4) . .
C20 C19 C18 120.9(4) . .
C20 C19 C24 118.2(4) . .
C24 C19 C18 120.8(4) . .
C19 C20 H20 120.5 . .
C19 C20 C21 119.1(5) . .
C21 C20 H20 120.5 . .
C20 C21 H21 120.5 . .
C22 C21 C20 119.1(5) . .
C22 C21 H21 120.5 . .
C21 C22 H22 119.4 . .
C23 C22 C21 121.2(5) . .
C23 C22 H22 119.4 . .
C22 C23 H23 119.7 . .
C22 C23 C24 120.6(5) . .
C24 C23 H23 119.7 . .
C19 C24 H24 119.0 . .
C23 C24 C19 121.9(5) . .
C23 C24 H24 119.0 . .

loop_
_geom_bond_atom_site_label_1
_geom_bond_atom_site_label_2
_geom_bond_distance
_geom_bond_site_symmetry_2
Zn1 O1 1.931(2) .
Zn1 O3 1.937(3) .
Zn1 N1 2.020(3) .
Zn1 N6 2.051(3) 2_666
O1 C11 1.268(4) .
O2 C11 1.223(5) .
O3 C18 1.275(4) .
O4 C18 1.240(4) .
N1 N2 1.350(4) .
N1 C1 1.345(5) .
N2 H2 0.8600 .
N2 C3 1.329(4) .
N3 C4 1.333(4) .
N3 C5 1.360(4) .
N4 N5 1.353(4) .
N4 C4 1.332(4) .
N4 H4 0.84(3) .
N5 C5 1.327(4) .
N6 Zn1 2.051(3) 2_646
N6 C8 1.347(4) .
N6 C9 1.333(4) .
C1 H1 0.9300 .
C1 C2 1.398(5) .
C2 C3 1.373(5) .
C2 C4 1.448(5) .
C3 H3 0.9300 .
C5 C6 1.460(5) .
C6 C7 1.384(5) .
C6 C10 1.396(4) .
C7 H7 0.9300 .
C7 C8 1.373(5) .
C8 H8 0.9300 .
C9 H9 0.9300 .
C9 C10 1.361(5) .
C10 H10 0.9300 .
C11 C12 1.505(5) .
C12 C13 1.395(5) .
C12 C17 1.357(6) .
C13 H13 0.9300 .
C13 C14 1.368(6) .
C14 H14 0.9300 .
C14 C15 1.350(7) .
C15 H15 0.9300 .
C15 C16 1.379(8) .
C16 H16 0.9300 .
C16 C17 1.404(7) .
C17 H17 0.9300 .
C18 C19 1.486(5) .
C19 C20 1.349(6) .
C19 C24 1.380(5) .
C20 H20 0.9300 .
C20 C21 1.442(7) .
C21 H21 0.9300 .
C21 C22 1.355(8) .
C22 H22 0.9300 .
C22 C23 1.309(8) .
C23 H23 0.9300 .
C23 C24 1.361(6) .
C24 H24 0.9300 .
